data_4340178
loop_
_publ_author_name
'Kato, Merii'
'Tanase, Tomoaki'
'Mikuriya, Masahiro'

_publ_section_title
;
 Dinuclear copper(II) complexes with {Cu2(mu-hydroxo)bis(mu-carboxylato)}+
 cores and their reactions with sugar phosphate esters: A substrate
 binding model of fructose-1,6-bisphosphatase.
;
_journal_issue 7
_journal_name_full 'Inorganic chemistry'
_journal_page_first 2925
_journal_page_last 2941
_journal_paper_doi 10.1021/ic051942d
_journal_volume 45
_journal_year 2006
_chemical_formula_moiety 'C36 H48 Cu2 N10 O22 P2 '
_chemical_formula_sum 'C36 H48 Cu2 N10 O22 P2'
_chemical_formula_weight 1161.87
_space_group_IT_number 2
_symmetry_cell_setting triclinic
_symmetry_Int_Tables_number 2
_symmetry_space_group_name_Hall '-P 1'
_symmetry_space_group_name_H-M 'P -1'
_cell_angle_alpha 106.94(2)
_cell_angle_beta 100.49(1)
_cell_angle_gamma 89.71(2)
_cell_formula_units_Z 1
_cell_length_a 9.849(2)
_cell_length_b 14.252(3)
_cell_length_c 8.944(2)
_cell_measurement_reflns_used 25
_cell_measurement_temperature 155.2
_cell_measurement_theta_max 15.0
_cell_measurement_theta_min 14.8
_cell_volume 1179.4(5)
_computing_cell_refinement 'MSC/AFC Diffractometer Control'
_computing_data_collection 'MSC/AFC Diffractometer Control'
_computing_data_reduction 'teXsan Ver. 1.11'
_computing_molecular_graphics ORTEP-II
_computing_publication_material 'teXsan Ver. 1.11'
_computing_structure_refinement 'teXsan Ver. 1.10'
_computing_structure_solution SIR92
_diffrn_measured_fraction_theta_full 0.9995
_diffrn_measured_fraction_theta_max 0.9995
_diffrn_measurement_device_type 'Rigaku AFC7R'
_diffrn_measurement_method \w-2\q
_diffrn_radiation_type 'Mo K\a'
_diffrn_radiation_wavelength 0.7107
_diffrn_reflns_av_R_equivalents 0.016
_diffrn_reflns_limit_h_max 11
_diffrn_reflns_limit_h_min 0
_diffrn_reflns_limit_k_max 16
_diffrn_reflns_limit_k_min -16
_diffrn_reflns_limit_l_max 10
_diffrn_reflns_limit_l_min -10
_diffrn_reflns_number 4399
_diffrn_reflns_theta_full 24.97
_diffrn_reflns_theta_max 24.97
_diffrn_standards_decay_% 0.59
_diffrn_standards_interval_count 150
_diffrn_standards_number 3
_exptl_absorpt_coefficient_mu 1.063
_exptl_absorpt_correction_T_max 0.999
_exptl_absorpt_correction_T_min 0.921
_exptl_absorpt_correction_type psi-scan
_exptl_absorpt_process_details '(North, Phillips & Mathews, 1968)'
_exptl_crystal_colour blue
_exptl_crystal_density_diffrn 1.636
_exptl_crystal_density_method 'not measured'
_exptl_crystal_description prismatic
_exptl_crystal_size_max 0.420
_exptl_crystal_size_mid 0.400
_exptl_crystal_size_min 0.280
_refine_diff_density_max 0.28
_refine_diff_density_min -0.30
_refine_ls_extinction_coef 0.004(1)
_refine_ls_extinction_method 'Zachariasen(1967) type 2 Gaussian isotropic'
_refine_ls_goodness_of_fit_ref 1.445
_refine_ls_hydrogen_treatment noref
_refine_ls_number_parameters 326
_refine_ls_number_reflns 3691
_refine_ls_R_factor_gt 0.0239
_refine_ls_shift/su_max 0.0017
_refine_ls_structure_factor_coef Fsqd
_refine_ls_weighting_details 'w = 1/[\s^2^(Fo^2^) + (0.03000(Max(Fo^2^,0) + 2Fc^2^)/3)^2^]'
_refine_ls_weighting_scheme calc
_refine_ls_wR_factor_ref 0.0654
_reflns_number_gt 3691
_reflns_number_total 4135
_reflns_threshold_expression F^2^>2.0\s(F^2^)
_cod_data_source_file ic051942dsi20060202_013414.cif
_cod_data_source_block '[Cu2(BNPP)2(tetmen)2(NO3)2]_compound_15'
_cod_original_cell_volume 1179.3(4)
_cod_original_sg_symbol_H-M 'P -1         '
_cod_original_formula_sum 'C36 H48 Cu2 N10 O22 P2 '
_cod_database_code 4340178

loop_
_symmetry_equiv_pos_as_xyz
x,y,z
-x,-y,-z

loop_
_atom_site_label
_atom_site_type_symbol
_atom_site_fract_x
_atom_site_fract_y
_atom_site_fract_z
_atom_site_U_iso_or_equiv
_atom_site_adp_type
_atom_site_occupancy
_atom_site_calc_flag
Cu(1) Cu -1.70929(2) -0.41029(2) 0.09288(3) 0.01463(7) Uani 1.00 d
P(1) P -1.62902(5) -0.63743(4) -0.09561(6) 0.0149(1) Uani 1.00 d
O(1) O -1.6349(1) -0.54066(10) 0.0221(2) 0.0190(4) Uani 1.00 d
O(2) O -1.4951(1) -0.67096(9) -0.1383(2) 0.0175(3) Uani 1.00 d
O(3) O -1.7019(1) -0.71983(10) -0.0393(2) 0.0191(4) Uani 1.00 d
O(4) O -1.7409(1) -0.63816(10) -0.2507(2) 0.0184(3) Uani 1.00 d
O(5) O -1.7448(1) -0.3992(1) -0.1282(2) 0.0213(4) Uani 1.00 d
O(6) O -1.9262(1) -0.4861(1) -0.1312(2) 0.0226(4) Uani 1.00 d
O(7) O -1.9009(2) -0.4480(1) -0.3428(2) 0.0299(4) Uani 1.00 d
O(8) O -1.3183(2) -0.9466(1) 0.3592(2) 0.0491(6) Uani 1.00 d
O(9) O -1.5003(2) -1.0424(1) 0.2829(3) 0.0772(8) Uani 1.00 d
O(10) O -1.9928(2) -1.0260(1) -0.7677(2) 0.0447(5) Uani 1.00 d
O(11) O -2.0916(2) -0.9178(1) -0.8700(2) 0.0461(5) Uani 1.00 d
N(1) N -1.6972(2) -0.4257(1) 0.3149(2) 0.0186(4) Uani 1.00 d
N(2) N -1.8077(2) -0.2821(1) 0.1721(2) 0.0188(4) Uani 1.00 d
N(3) N -1.8605(2) -0.4459(1) -0.2038(2) 0.0185(4) Uani 1.00 d
N(4) N -1.4370(2) -0.9682(1) 0.2878(3) 0.0391(6) Uani 1.00 d
N(5) N -2.0101(2) -0.9407(1) -0.7681(2) 0.0297(5) Uani 1.00 d
C(1) C -1.9602(2) -0.2920(2) 0.1140(3) 0.0251(6) Uani 1.00 d
C(2) C -1.7522(2) -0.1994(2) 0.1282(3) 0.0277(6) Uani 1.00 d
C(3) C -1.7777(2) -0.2599(2) 0.3480(3) 0.0258(6) Uani 1.00 d
C(4) C -1.7919(2) -0.3535(2) 0.3911(2) 0.0246(6) Uani 1.00 d
C(5) C -1.7423(2) -0.5253(2) 0.3144(3) 0.0244(6) Uani 1.00 d
C(6) C -1.5542(2) -0.4035(2) 0.4064(2) 0.0257(6) Uani 1.00 d
C(7) C -1.6324(2) -0.7781(1) 0.0448(2) 0.0184(5) Uani 1.00 d
C(8) C -1.5010(2) -0.7528(1) 0.1358(2) 0.0210(5) Uani 1.00 d
C(9) C -1.4371(2) -0.8157(2) 0.2145(2) 0.0242(5) Uani 1.00 d
C(10) C -1.5072(2) -0.9019(2) 0.2039(3) 0.0275(6) Uani 1.00 d
C(11) C -1.6391(2) -0.9271(2) 0.1155(3) 0.0327(6) Uani 1.00 d
C(12) C -1.7022(2) -0.8645(2) 0.0352(3) 0.0264(6) Uani 1.00 d
C(13) C -1.7946(2) -0.7165(1) -0.3810(2) 0.0172(5) Uani 1.00 d
C(14) C -1.8911(2) -0.6920(1) -0.4960(2) 0.0183(5) Uani 1.00 d
C(15) C -1.9599(2) -0.7657(2) -0.6251(2) 0.0216(5) Uani 1.00 d
C(16) C -1.9302(2) -0.8623(2) -0.6358(2) 0.0224(5) Uani 1.00 d
C(17) C -1.8306(2) -0.8867(2) -0.5261(3) 0.0274(6) Uani 1.00 d
C(18) C -1.7602(2) -0.8131(2) -0.3977(3) 0.0251(6) Uani 1.00 d
H(1) H -1.4579 -0.6982 0.1398 0.0187 Uiso 1.00 calc
H(2) H -1.3468 -0.7996 0.2804 0.0299 Uiso 1.00 calc
H(3) H -1.6807 -0.9822 0.1126 0.0433 Uiso 1.00 calc
H(4) H -1.7884 -0.8803 -0.0247 0.0300 Uiso 1.00 calc
H(5) H -1.6944 -0.8313 -0.3294 0.0328 Uiso 1.00 calc
H(6) H -1.8144 -0.9501 -0.5361 0.0333 Uiso 1.00 calc
H(7) H -2.0197 -0.7536 -0.6996 0.0221 Uiso 1.00 calc
H(8) H -1.9103 -0.6283 -0.4839 0.0174 Uiso 1.00 calc
H(9) H -1.7723 -0.3401 0.5056 0.0255 Uiso 1.00 calc
H(10) H -1.8835 -0.3795 0.3526 0.0270 Uiso 1.00 calc
H(11) H -1.6824 -0.2320 0.3853 0.0254 Uiso 1.00 calc
H(12) H -1.8360 -0.2150 0.3898 0.0298 Uiso 1.00 calc
H(13) H -1.6547 -0.1906 0.1604 0.0303 Uiso 1.00 calc
H(14) H -1.7775 -0.2116 0.0125 0.0300 Uiso 1.00 calc
H(15) H -1.7470 -0.5254 0.4229 0.0241 Uiso 1.00 calc
H(16) H -1.8292 -0.5443 0.2461 0.0257 Uiso 1.00 calc
H(17) H -1.9994 -0.3474 0.1387 0.0254 Uiso 1.00 calc
H(18) H -2.0008 -0.2319 0.1633 0.0341 Uiso 1.00 calc
H(19) H -1.7920 -0.1392 0.1825 0.0295 Uiso 1.00 calc
H(20) H -1.5500 -0.4077 0.5133 0.0318 Uiso 1.00 calc
H(21) H -1.4948 -0.4523 0.3521 0.0229 Uiso 1.00 calc
H(22) H -1.5227 -0.3370 0.4179 0.0271 Uiso 1.00 calc
H(23) H -1.9782 -0.2979 0.0031 0.0221 Uiso 1.00 calc
H(24) H -1.6743 -0.5718 0.2784 0.0260 Uiso 1.00 calc

loop_
_atom_site_aniso_label
_atom_site_aniso_U_11
_atom_site_aniso_U_22
_atom_site_aniso_U_33
_atom_site_aniso_U_12
_atom_site_aniso_U_13
_atom_site_aniso_U_23
Cu(1) 0.0134(1) 0.0139(1) 0.0162(1) 0.00108(9) 0.00147(9) 0.00477(10)
P(1) 0.0126(3) 0.0132(2) 0.0182(3) 0.0000(2) 0.0007(2) 0.0049(2)
O(1) 0.0180(7) 0.0162(7) 0.0202(7) 0.0021(5) 0.0018(6) 0.0025(6)
O(2) 0.0141(7) 0.0161(7) 0.0219(7) 0.0014(5) 0.0028(6) 0.0054(6)
O(3) 0.0143(7) 0.0187(7) 0.0266(8) -0.0007(5) 0.0018(6) 0.0112(6)
O(4) 0.0173(7) 0.0157(7) 0.0193(7) 0.0016(5) -0.0016(6) 0.0036(6)
O(5) 0.0190(7) 0.0228(8) 0.0215(7) -0.0061(6) -0.0005(6) 0.0079(6)
O(6) 0.0182(7) 0.0216(8) 0.0290(8) -0.0013(6) 0.0046(6) 0.0090(6)
O(7) 0.0386(9) 0.0304(9) 0.0177(8) 0.0040(7) -0.0049(7) 0.0088(7)
O(8) 0.047(1) 0.039(1) 0.056(1) -0.0009(9) -0.0207(10) 0.0229(9)
O(9) 0.075(2) 0.040(1) 0.114(2) -0.025(1) -0.041(1) 0.053(1)
O(10) 0.047(1) 0.0196(9) 0.050(1) 0.0041(8) -0.0111(9) -0.0037(8)
O(11) 0.054(1) 0.0329(10) 0.037(1) -0.0038(8) -0.0216(9) 0.0059(8)
N(1) 0.0166(8) 0.0199(9) 0.0201(9) 0.0005(7) 0.0030(7) 0.0075(7)
N(2) 0.0151(8) 0.0160(8) 0.0252(9) 0.0010(7) 0.0031(7) 0.0066(7)
N(3) 0.0200(9) 0.0152(8) 0.0190(9) 0.0035(7) 0.0004(7) 0.0051(7)
N(4) 0.048(1) 0.022(1) 0.043(1) -0.0019(9) -0.010(1) 0.0141(9)
N(5) 0.030(1) 0.022(1) 0.028(1) 0.0009(8) -0.0036(8) -0.0003(8)
C(1) 0.015(1) 0.023(1) 0.037(1) 0.0034(8) 0.0043(9) 0.0077(10)
C(2) 0.023(1) 0.018(1) 0.047(1) 0.0048(9) 0.012(1) 0.015(1)
C(3) 0.027(1) 0.022(1) 0.025(1) 0.0050(9) 0.0058(9) 0.0005(9)
C(4) 0.026(1) 0.027(1) 0.021(1) 0.0060(9) 0.0079(9) 0.0056(9)
C(5) 0.025(1) 0.024(1) 0.029(1) 0.0012(9) 0.0065(9) 0.0135(9)
C(6) 0.023(1) 0.033(1) 0.021(1) -0.0013(9) -0.0023(9) 0.0114(9)
C(7) 0.019(1) 0.0166(10) 0.019(1) 0.0010(8) 0.0047(8) 0.0048(8)
C(8) 0.023(1) 0.017(1) 0.022(1) -0.0054(8) 0.0014(8) 0.0055(8)
C(9) 0.024(1) 0.023(1) 0.022(1) -0.0027(9) -0.0025(9) 0.0060(9)
C(10) 0.033(1) 0.018(1) 0.030(1) 0.0018(9) -0.0020(10) 0.0093(9)
C(11) 0.034(1) 0.019(1) 0.043(1) -0.0098(10) -0.005(1) 0.014(1)
C(12) 0.022(1) 0.022(1) 0.032(1) -0.0060(9) -0.0046(9) 0.0096(10)
C(13) 0.0139(9) 0.0176(10) 0.0194(10) -0.0010(8) 0.0024(8) 0.0048(8)
C(14) 0.0184(10) 0.0163(10) 0.022(1) 0.0030(8) 0.0045(8) 0.0078(8)
C(15) 0.020(1) 0.024(1) 0.020(1) 0.0025(8) -0.0010(8) 0.0079(9)
C(16) 0.022(1) 0.020(1) 0.020(1) -0.0001(8) 0.0010(8) 0.0004(8)
C(17) 0.031(1) 0.018(1) 0.029(1) 0.0057(9) -0.0001(10) 0.0042(9)
C(18) 0.025(1) 0.022(1) 0.024(1) 0.0065(9) -0.0046(9) 0.0060(9)

loop_
_atom_type_symbol
_atom_type_description
_atom_type_scat_dispersion_real
_atom_type_scat_dispersion_imag
_atom_type_scat_source
C C 0.003 0.002
;International Tables for Crystallography
(1992, Vol. C, Tables 4.2.6.8 and 6.1.1.1)
;
H H 0.000 0.000
;International Tables for Crystallography
(1992, Vol. C, Table 6.1.1.2)
;
N N 0.006 0.003
;International Tables for Crystallography
(1992, Vol. C, Tables 4.2.6.8 and 6.1.1.1)
;
O O 0.011 0.006
;International Tables for Crystallography
(1992, Vol. C, Tables 4.2.6.8 and 6.1.1.1)
;
P P 0.102 0.094
;International Tables for Crystallography
(1992, Vol. C, Tables 4.2.6.8 and 6.1.1.1)
;
Cu Cu 0.320 1.265
;International Tables for Crystallography
(1992, Vol. C, Tables 4.2.6.8 and 6.1.1.1)
;

loop_
_geom_angle_atom_site_label_1
_geom_angle_atom_site_label_2
_geom_angle_atom_site_label_3
_geom_angle
_geom_angle_site_symmetry_1
_geom_angle_site_symmetry_3
_geom_angle_publ_flag
O(1) Cu(1) O(2) 94.39(5) . 2_245 yes
O(1) Cu(1) O(5) 91.65(6) . . yes
O(1) Cu(1) N(1) 89.72(6) . . yes
O(1) Cu(1) N(2) 172.99(6) . . yes
O(2) Cu(1) O(5) 89.05(5) 2_245 . yes
O(2) Cu(1) N(1) 97.43(6) 2_245 . yes
O(2) Cu(1) N(2) 92.22(6) 2_245 . yes
O(5) Cu(1) N(1) 173.26(6) . . yes
O(5) Cu(1) N(2) 90.83(6) . . yes
N(1) Cu(1) N(2) 87.08(7) . . yes
O(1) P(1) O(2) 119.72(8) . . yes
O(1) P(1) O(3) 108.28(8) . . yes
O(1) P(1) O(4) 106.19(7) . . yes
O(2) P(1) O(3) 109.85(7) . . yes
O(2) P(1) O(4) 111.13(8) . . yes
O(3) P(1) O(4) 99.77(7) . . yes
Cu(1) O(1) P(1) 152.93(9) . . yes
Cu(1) O(2) P(1) 131.16(8) 2_245 . yes
P(1) O(3) C(7) 124.9(1) . . yes
P(1) O(4) C(13) 129.0(1) . . yes
Cu(1) O(5) N(3) 108.7(1) . . yes
Cu(1) N(1) C(4) 105.1(1) . . yes
Cu(1) N(1) C(5) 113.9(1) . . yes
Cu(1) N(1) C(6) 110.6(1) . . yes
C(4) N(1) C(5) 108.7(2) . . yes
C(4) N(1) C(6) 110.4(2) . . yes
C(5) N(1) C(6) 108.1(2) . . yes
Cu(1) N(2) C(1) 113.5(1) . . yes
Cu(1) N(2) C(2) 112.5(1) . . yes
Cu(1) N(2) C(3) 104.1(1) . . yes
C(1) N(2) C(2) 108.1(2) . . yes
C(1) N(2) C(3) 109.5(2) . . yes
C(2) N(2) C(3) 109.1(2) . . yes
O(5) N(3) O(6) 118.0(2) . . yes
O(5) N(3) O(7) 118.8(2) . . yes
O(6) N(3) O(7) 123.2(2) . . yes
O(8) N(4) O(9) 123.1(2) . . yes
O(8) N(4) C(10) 118.8(2) . . yes
O(9) N(4) C(10) 118.2(2) . . yes
O(10) N(5) O(11) 123.5(2) . . yes
O(10) N(5) C(16) 117.9(2) . . yes
O(11) N(5) C(16) 118.7(2) . . yes
N(2) C(3) C(4) 109.2(2) . . yes
N(1) C(4) C(3) 109.3(2) . . yes
O(3) C(7) C(8) 122.8(2) . . yes
O(3) C(7) C(12) 116.1(2) . . yes
C(8) C(7) C(12) 121.0(2) . . yes
C(7) C(8) C(9) 119.5(2) . . yes
C(8) C(9) C(10) 119.1(2) . . yes
N(4) C(10) C(9) 118.2(2) . . yes
N(4) C(10) C(11) 119.9(2) . . yes
C(9) C(10) C(11) 121.8(2) . . yes
C(10) C(11) C(12) 118.9(2) . . yes
C(7) C(12) C(11) 119.6(2) . . yes
O(4) C(13) C(14) 114.6(2) . . yes
O(4) C(13) C(18) 124.2(2) . . yes
C(14) C(13) C(18) 121.3(2) . . yes
C(13) C(14) C(15) 119.5(2) . . yes
C(14) C(15) C(16) 118.6(2) . . yes
N(5) C(16) C(15) 118.4(2) . . yes
N(5) C(16) C(17) 119.5(2) . . yes
C(15) C(16) C(17) 122.1(2) . . yes
C(16) C(17) C(18) 119.4(2) . . yes
C(13) C(18) C(17) 118.9(2) . . yes

loop_
_geom_bond_atom_site_label_1
_geom_bond_atom_site_label_2
_geom_bond_distance
_geom_bond_site_symmetry_2
_geom_bond_publ_flag
Cu(1) O(1) 1.965(1) . yes
Cu(1) O(2) 2.239(1) 2_245 yes
Cu(1) O(5) 1.997(1) . yes
Cu(1) N(1) 2.043(2) . yes
Cu(1) N(2) 2.063(2) . yes
P(1) O(1) 1.480(1) . yes
P(1) O(2) 1.478(1) . yes
P(1) O(3) 1.622(1) . yes
P(1) O(4) 1.604(1) . yes
O(3) C(7) 1.377(2) . yes
O(4) C(13) 1.382(2) . yes
O(5) N(3) 1.290(2) . yes
O(6) N(3) 1.242(2) . yes
O(7) N(3) 1.225(2) . yes
O(8) N(4) 1.219(3) . yes
O(9) N(4) 1.215(3) . yes
O(10) N(5) 1.227(2) . yes
O(11) N(5) 1.219(2) . yes
N(1) C(4) 1.485(3) . yes
N(1) C(5) 1.488(3) . yes
N(1) C(6) 1.479(3) . yes
N(2) C(1) 1.490(3) . yes
N(2) C(2) 1.482(3) . yes
N(2) C(3) 1.485(3) . yes
N(4) C(10) 1.467(3) . yes
N(5) C(16) 1.473(3) . yes
C(3) C(4) 1.507(3) . yes
C(7) C(8) 1.385(3) . yes
C(7) C(12) 1.387(3) . yes
C(8) C(9) 1.376(3) . yes
C(9) C(10) 1.384(3) . yes
C(10) C(11) 1.380(3) . yes
C(11) C(12) 1.379(3) . yes
C(13) C(14) 1.391(3) . yes
C(13) C(18) 1.388(3) . yes
C(14) C(15) 1.383(3) . yes
C(15) C(16) 1.385(3) . yes
C(16) C(17) 1.375(3) . yes
C(17) C(18) 1.383(3) . yes
